data_2312419
loop_
_publ_author_name
'Song, Huijie'
'Peng, Ri'
'Zuo, Yi'
'Wang, Tao'
'Zhu, Dunru'

_publ_section_title
;
 Syntheses, crystal structures and intermolecular interactions of six
 novel pyrimidin-2-yl-substituted triaryltriazoles.
;
_journal_coeditor_code VP3032
_journal_issue 4
_journal_name_full 'Acta crystallographica. Section C, Structural chemistry'
_journal_paper_doi 10.1107/S2053229624002018
_journal_volume 80
_journal_year 2024
_chemical_formula_iupac 'C18 H14 N6, C2 H6 O'
_chemical_formula_moiety 'C18 H14 N6, C2 H6 O'
_chemical_formula_sum 'C20 H20 N6 O'
_chemical_formula_weight 360.42
_chemical_name_systematic
;
4-(4-Methylphenyl)-3-(pyridin-2-yl)-5-(pyrimidin-2-yl)-1,2,4-triazole
ethanol monosolvate
;
_space_group_crystal_system triclinic
_space_group_IT_number 2
_space_group_name_Hall '-P 1'
_space_group_name_H-M_alt 'P -1'
_atom_sites_solution_hydrogens geom
_atom_sites_solution_primary iterative
_audit_creation_method
;
Olex2 1.3
(compiled 2020.11.12 svn.r5f609507 for OlexSys, GUI svn.r6408)
;
_cell_angle_alpha 69.506(10)
_cell_angle_beta 79.904(12)
_cell_angle_gamma 66.215(11)
_cell_formula_units_Z 2
_cell_length_a 9.455(8)
_cell_length_b 9.628(8)
_cell_length_c 12.023(10)
_cell_measurement_reflns_used 1462
_cell_measurement_temperature 293.15
_cell_measurement_theta_max 21.655
_cell_measurement_theta_min 2.356
_cell_volume 937.4(14)
_computing_cell_refinement
;
SAINT (Bruker, 2005)
;
_computing_data_collection
;
APEX2 (Bruker, 2005)
;
_computing_data_reduction
;
SAINT (Bruker, 2005)
;
_computing_molecular_graphics
;
OLEX2 (Dolomanov <i>et al.</i>, 2009)
;
_computing_publication_material
;
OLEX2 (Dolomanov <i>et al.</i>, 2009)
;
_computing_structure_refinement
;
SHELXL (Sheldrick, 2015<i>b</i>)
;
_computing_structure_solution
;
olex2.solve 1.3 (Bourhis <i>et al.</i>, 2015)
;
_diffrn_ambient_temperature 293.15
_diffrn_measured_fraction_theta_full 0.992
_diffrn_measured_fraction_theta_max 0.992
_diffrn_measurement_device_type 'Bruker APEXII CCD area detector'
_diffrn_measurement_method 'phi and omega scans'
_diffrn_radiation_monochromator graphite
_diffrn_radiation_type MoK\a
_diffrn_radiation_wavelength 0.71073
_diffrn_reflns_av_R_equivalents 0.0332
_diffrn_reflns_av_unetI/netI 0.0494
_diffrn_reflns_limit_h_max 11
_diffrn_reflns_limit_h_min -11
_diffrn_reflns_limit_k_max 11
_diffrn_reflns_limit_k_min -11
_diffrn_reflns_limit_l_max 14
_diffrn_reflns_limit_l_min -13
_diffrn_reflns_number 6792
_diffrn_reflns_theta_full 25.047
_diffrn_reflns_theta_max 25.047
_diffrn_reflns_theta_min 1.810
_diffrn_source_current 20.0
_diffrn_source_power 0.9
_diffrn_source_voltage 45.0
_exptl_absorpt_coefficient_mu 0.084
_exptl_absorpt_correction_T_max 0.991
_exptl_absorpt_correction_T_min 0.984
_exptl_absorpt_correction_type multi-scan
_exptl_absorpt_process_details
;
(SADABS; Bruker, 2005)
;
_exptl_crystal_colour 'clear light colourless'
_exptl_crystal_density_diffrn 1.277
_exptl_crystal_density_method 'not measured'
_exptl_crystal_description block
_exptl_crystal_F_000 380
_exptl_crystal_size_max 0.19
_exptl_crystal_size_mid 0.15
_exptl_crystal_size_min 0.11
_refine_diff_density_max 0.543
_refine_diff_density_min -0.309
_refine_ls_extinction_method none
_refine_ls_goodness_of_fit_ref 1.051
_refine_ls_hydrogen_treatment constr
_refine_ls_matrix_type full
_refine_ls_number_parameters 247
_refine_ls_number_reflns 3305
_refine_ls_number_restraints 13
_refine_ls_restrained_S_all 1.108
_refine_ls_R_factor_all 0.1087
_refine_ls_R_factor_gt 0.0627
_refine_ls_shift/su_max 0.000
_refine_ls_shift/su_mean 0.000
_refine_ls_structure_factor_coef Fsqd
_refine_ls_weighting_details 'w=1/[\s^2^(Fo^2^)+(0.1138P)^2^] where P=(Fo^2^+2Fc^2^)/3'
_refine_ls_weighting_scheme calc
_refine_ls_wR_factor_gt 0.1754
_refine_ls_wR_factor_ref 0.1974
_reflns_number_gt 2042
_reflns_number_total 3305
_reflns_threshold_expression 'I > 2\s(I)'
_cod_data_source_file vp3032sup1.cif
_cod_data_source_block L2.C2H5OH
_cod_original_cell_volume 937.3(13)
_cod_database_code 2312419
_shelx_space_group_comment
;
The symmetry employed for this shelxl refinement is uniquely defined
by the following loop, which should always be used as a source of
symmetry information in preference to the above space-group names.
They are only intended as comments.
;
_shelx_estimated_absorpt_t_min 0.984
_shelx_estimated_absorpt_t_max 0.991

loop_
_space_group_symop_operation_xyz
'x, y, z'
'-x, -y, -z'

loop_
_atom_site_type_symbol
_atom_site_label
_atom_site_fract_x
_atom_site_fract_y
_atom_site_fract_z
_atom_site_U_iso_or_equiv
_atom_site_adp_type
_atom_site_calc_flag
_atom_site_occupancy
_atom_site_disorder_assembly
_atom_site_disorder_group
N N1 0.9353(3) 0.2070(3) 0.8372(2) 0.0721(8) Uani d 1 . .
N N2 0.8502(3) 0.3247(3) 0.5367(2) 0.0565(7) Uani d 1 . .
N N3 0.7357(3) 0.3032(3) 0.49514(19) 0.0558(7) Uani d 1 . .
N N4 0.6887(2) 0.2718(2) 0.68607(17) 0.0424(6) Uani d 1 . .
N N5 0.4824(3) 0.1168(3) 0.6702(2) 0.0570(7) Uani d 1 . .
N N6 0.4419(3) 0.2999(3) 0.4735(2) 0.0604(7) Uani d 1 . .
C C1 1.0356(5) 0.2029(5) 0.9042(3) 0.0923(13) Uani d 1 . .
H H1 1.047673 0.132340 0.981106 0.111 Uiso calc 1 . .
C C2 1.1231(4) 0.2976(5) 0.8658(4) 0.0908(12) Uani d 1 . .
H H2 1.192204 0.290709 0.915696 0.109 Uiso calc 1 . .
C C3 1.1062(4) 0.4001(4) 0.7547(4) 0.0779(10) Uani d 1 . .
H H3 1.163903 0.465035 0.726720 0.093 Uiso calc 1 . .
C C4 1.0038(3) 0.4084(4) 0.6830(3) 0.0591(8) Uani d 1 . .
H H4 0.990150 0.479194 0.606141 0.071 Uiso calc 1 . .
C C5 0.9216(3) 0.3097(3) 0.7270(3) 0.0519(7) Uani d 1 . .
C C6 0.8202(3) 0.3051(3) 0.6501(2) 0.0465(7) Uani d 1 . .
C C7 0.6405(3) 0.2726(3) 0.5852(2) 0.0451(7) Uani d 1 . .
C C8 0.5107(3) 0.2293(3) 0.5769(2) 0.0454(7) Uani d 1 . .
C C9 0.3336(4) 0.2493(4) 0.4644(3) 0.0678(9) Uani d 1 . .
H H9 0.282112 0.294333 0.393682 0.081 Uiso calc 1 . .
C C10 0.2944(3) 0.1352(4) 0.5532(3) 0.0663(9) Uani d 1 . .
H H10 0.218794 0.101512 0.544282 0.080 Uiso calc 1 . .
C C11 0.3715(3) 0.0727(4) 0.6558(3) 0.0670(9) Uani d 1 . .
H H11 0.345771 -0.003971 0.718614 0.080 Uiso calc 1 . .
C C12 0.5992(3) 0.2806(3) 0.7965(2) 0.0409(6) Uani d 1 . .
C C13 0.6242(3) 0.1473(4) 0.8948(2) 0.0576(8) Uani d 1 . .
H H13 0.694940 0.048344 0.890597 0.069 Uiso calc 1 . .
C C14 0.5430(4) 0.1625(4) 0.9996(2) 0.0645(9) Uani d 1 . .
H H14 0.559807 0.072510 1.066172 0.077 Uiso calc 1 . .
C C15 0.4374(4) 0.3076(4) 1.0082(2) 0.0571(8) Uani d 1 . .
C C16 0.4129(3) 0.4379(4) 0.9081(3) 0.0585(8) Uani d 1 . .
H H16 0.340327 0.536496 0.911420 0.070 Uiso calc 1 . .
C C17 0.4947(3) 0.4252(3) 0.8015(2) 0.0496(7) Uani d 1 . .
H H17 0.478021 0.514711 0.734484 0.060 Uiso calc 1 . .
C C18 0.3492(5) 0.3233(5) 1.1240(3) 0.0936(13) Uani d 1 . .
H H18A 0.295129 0.251033 1.151200 0.140 Uiso calc 1 . .
H H18B 0.276236 0.430790 1.111696 0.140 Uiso calc 1 . .
H H18C 0.420407 0.297986 1.182579 0.140 Uiso calc 1 . .
O O1 0.7849(3) 0.1999(4) 0.2878(2) 0.0960(8) Uani d 1 . .
H H1A 0.772421 0.235221 0.343189 0.144 Uiso calc 1 . .
C C19 1.0594(5) 0.1292(6) 0.3210(5) 0.1319(18) Uani d 1 . .
H H19A 1.157812 0.100920 0.279131 0.198 Uiso calc 1 . .
H H19B 1.059019 0.041673 0.390943 0.198 Uiso calc 1 . .
H H19C 1.041388 0.221420 0.343545 0.198 Uiso calc 1 . .
C C20 0.9376(6) 0.1648(7) 0.2443(4) 0.1362(19) Uani d 1 . .
H H20A 0.939953 0.254738 0.175537 0.163 Uiso calc 1 . .
H H20B 0.965645 0.074129 0.215827 0.163 Uiso calc 1 . .

loop_
_atom_site_aniso_label
_atom_site_aniso_U_11
_atom_site_aniso_U_22
_atom_site_aniso_U_33
_atom_site_aniso_U_12
_atom_site_aniso_U_13
_atom_site_aniso_U_23
N1 0.0834(18) 0.086(2) 0.0587(16) -0.0527(16) -0.0174(14) -0.0042(15)
N2 0.0560(14) 0.0713(17) 0.0470(14) -0.0316(13) 0.0061(11) -0.0184(12)
N3 0.0571(14) 0.0705(17) 0.0421(13) -0.0289(13) 0.0043(11) -0.0171(12)
N4 0.0463(12) 0.0467(13) 0.0348(11) -0.0210(10) -0.0006(9) -0.0093(10)
N5 0.0610(14) 0.0710(17) 0.0456(14) -0.0367(13) -0.0063(11) -0.0093(12)
N6 0.0627(15) 0.0678(17) 0.0459(14) -0.0200(13) -0.0166(12) -0.0101(12)
C1 0.107(3) 0.120(3) 0.070(2) -0.068(3) -0.032(2) -0.008(2)
C2 0.078(2) 0.112(3) 0.107(3) -0.053(2) -0.020(2) -0.035(3)
C3 0.064(2) 0.076(3) 0.110(3) -0.0412(19) -0.001(2) -0.031(2)
C4 0.0516(16) 0.0555(19) 0.074(2) -0.0276(15) 0.0051(15) -0.0186(16)
C5 0.0457(15) 0.0542(18) 0.0591(18) -0.0208(14) 0.0017(13) -0.0205(15)
C6 0.0452(15) 0.0500(17) 0.0449(16) -0.0216(13) 0.0024(12) -0.0127(13)
C7 0.0491(15) 0.0501(17) 0.0362(14) -0.0192(13) 0.0001(12) -0.0134(12)
C8 0.0449(14) 0.0528(17) 0.0371(14) -0.0155(13) -0.0002(11) -0.0160(13)
C9 0.0621(19) 0.086(3) 0.0533(19) -0.0206(18) -0.0179(15) -0.0197(18)
C10 0.0542(18) 0.089(2) 0.069(2) -0.0317(17) -0.0082(16) -0.0312(19)
C11 0.0652(19) 0.085(2) 0.0576(19) -0.0400(18) -0.0040(15) -0.0150(17)
C12 0.0442(14) 0.0494(17) 0.0329(13) -0.0239(13) -0.0047(11) -0.0080(12)
C13 0.0710(19) 0.0512(18) 0.0466(17) -0.0236(15) -0.0035(14) -0.0088(14)
C14 0.090(2) 0.073(2) 0.0361(16) -0.047(2) 0.0000(15) -0.0041(15)
C15 0.0671(19) 0.084(2) 0.0418(16) -0.0509(19) 0.0093(14) -0.0231(16)
C16 0.0587(17) 0.067(2) 0.0561(18) -0.0283(16) 0.0104(14) -0.0271(16)
C17 0.0525(16) 0.0537(19) 0.0440(16) -0.0238(15) 0.0003(12) -0.0129(13)
C18 0.119(3) 0.136(4) 0.056(2) -0.079(3) 0.034(2) -0.045(2)
O1 0.0978(19) 0.117(2) 0.0848(19) -0.0393(17) 0.0047(15) -0.0490(17)
C19 0.104(3) 0.131(3) 0.149(4) -0.030(3) 0.016(3) -0.056(3)
C20 0.141(4) 0.147(4) 0.123(3) -0.027(3) 0.010(3) -0.083(3)

loop_
_atom_type_symbol
_atom_type_description
_atom_type_scat_dispersion_real
_atom_type_scat_dispersion_imag
_atom_type_scat_source
C C 0.0033 0.0016 'International Tables Vol C Tables 4.2.6.8 and 6.1.1.4'
H H 0.0000 0.0000 'International Tables Vol C Tables 4.2.6.8 and 6.1.1.4'
N N 0.0061 0.0033 'International Tables Vol C Tables 4.2.6.8 and 6.1.1.4'
O O 0.0106 0.0060 'International Tables Vol C Tables 4.2.6.8 and 6.1.1.4'

loop_
_geom_angle_atom_site_label_1
_geom_angle_atom_site_label_2
_geom_angle_atom_site_label_3
_geom_angle_site_symmetry_1
_geom_angle_site_symmetry_3
_geom_angle
_geom_angle_publ_flag
C1 N1 C5 . . 116.3(3) ?
C6 N2 N3 . . 107.1(2) ?
C7 N3 N2 . . 107.5(2) ?
C6 N4 C12 . . 126.3(2) ?
C7 N4 C6 . . 104.3(2) ?
C7 N4 C12 . . 127.2(2) ?
C8 N5 C11 . . 115.0(2) ?
C8 N6 C9 . . 114.6(3) ?
N1 C1 H1 . . 118.2 ?
N1 C1 C2 . . 123.6(4) ?
C2 C1 H1 . . 118.2 ?
C1 C2 H2 . . 120.7 ?
C3 C2 C1 . . 118.5(3) ?
C3 C2 H2 . . 120.7 ?
C2 C3 H3 . . 120.2 ?
C2 C3 C4 . . 119.7(3) ?
C4 C3 H3 . . 120.2 ?
C3 C4 H4 . . 120.8 ?
C3 C4 C5 . . 118.5(3) ?
C5 C4 H4 . . 120.8 ?
N1 C5 C4 . . 123.3(3) ?
N1 C5 C6 . . 116.3(3) ?
C4 C5 C6 . . 120.2(3) ?
N2 C6 N4 . . 110.8(2) ?
N2 C6 C5 . . 123.2(2) ?
N4 C6 C5 . . 125.9(2) ?
N3 C7 N4 . . 110.3(2) ?
N3 C7 C8 . . 123.0(2) ?
N4 C7 C8 . . 126.4(2) ?
N5 C8 C7 . . 116.8(2) ?
N6 C8 N5 . . 127.4(3) ?
N6 C8 C7 . . 115.6(2) ?
N6 C9 H9 . . 118.3 ?
N6 C9 C10 . . 123.5(3) ?
C10 C9 H9 . . 118.3 ?
C9 C10 H10 . . 121.7 ?
C9 C10 C11 . . 116.6(3) ?
C11 C10 H10 . . 121.7 ?
N5 C11 C10 . . 122.9(3) ?
N5 C11 H11 . . 118.5 ?
C10 C11 H11 . . 118.5 ?
C13 C12 N4 . . 120.8(2) ?
C17 C12 N4 . . 118.2(2) ?
C17 C12 C13 . . 120.9(3) ?
C12 C13 H13 . . 120.5 ?
C12 C13 C14 . . 119.0(3) ?
C14 C13 H13 . . 120.5 ?
C13 C14 H14 . . 119.2 ?
C13 C14 C15 . . 121.7(3) ?
C15 C14 H14 . . 119.2 ?
C14 C15 C18 . . 121.3(3) ?
C16 C15 C14 . . 118.0(3) ?
C16 C15 C18 . . 120.7(3) ?
C15 C16 H16 . . 119.4 ?
C15 C16 C17 . . 121.2(3) ?
C17 C16 H16 . . 119.4 ?
C12 C17 C16 . . 119.3(3) ?
C12 C17 H17 . . 120.4 ?
C16 C17 H17 . . 120.4 ?
C15 C18 H18A . . 109.5 ?
C15 C18 H18B . . 109.5 ?
C15 C18 H18C . . 109.5 ?
H18A C18 H18B . . 109.5 ?
H18A C18 H18C . . 109.5 ?
H18B C18 H18C . . 109.5 ?
C20 O1 H1A . . 109.5 ?
H19A C19 H19B . . 109.5 ?
H19A C19 H19C . . 109.5 ?
H19B C19 H19C . . 109.5 ?
C20 C19 H19A . . 109.5 ?
C20 C19 H19B . . 109.5 ?
C20 C19 H19C . . 109.5 ?
O1 C20 C19 . . 120.2(4) ?
O1 C20 H20A . . 107.3 ?
O1 C20 H20B . . 107.3 ?
C19 C20 H20A . . 107.3 ?
C19 C20 H20B . . 107.3 ?
H20A C20 H20B . . 106.9 ?

loop_
_geom_bond_atom_site_label_1
_geom_bond_atom_site_label_2
_geom_bond_site_symmetry_2
_geom_bond_distance
_geom_bond_publ_flag
N1 C1 . 1.329(4) ?
N1 C5 . 1.337(4) ?
N2 N3 . 1.381(3) ?
N2 C6 . 1.304(3) ?
N3 C7 . 1.311(3) ?
N4 C6 . 1.369(3) ?
N4 C7 . 1.365(3) ?
N4 C12 . 1.453(3) ?
N5 C8 . 1.334(3) ?
N5 C11 . 1.335(4) ?
N6 C8 . 1.329(3) ?
N6 C9 . 1.333(4) ?
C1 H1 . 0.9300 ?
C1 C2 . 1.382(5) ?
C2 H2 . 0.9300 ?
C2 C3 . 1.345(5) ?
C3 H3 . 0.9300 ?
C3 C4 . 1.367(5) ?
C4 H4 . 0.9300 ?
C4 C5 . 1.373(4) ?
C5 C6 . 1.467(4) ?
C7 C8 . 1.475(4) ?
C9 H9 . 0.9300 ?
C9 C10 . 1.361(4) ?
C10 H10 . 0.9300 ?
C10 C11 . 1.363(4) ?
C11 H11 . 0.9300 ?
C12 C13 . 1.375(4) ?
C12 C17 . 1.359(4) ?
C13 H13 . 0.9300 ?
C13 C14 . 1.377(4) ?
C14 H14 . 0.9300 ?
C14 C15 . 1.379(4) ?
C15 C16 . 1.372(4) ?
C15 C18 . 1.515(4) ?
C16 H16 . 0.9300 ?
C16 C17 . 1.394(4) ?
C17 H17 . 0.9300 ?
C18 H18A . 0.9600 ?
C18 H18B . 0.9600 ?
C18 H18C . 0.9600 ?
O1 H1A . 0.8200 ?
O1 C20 . 1.392(5) ?
C19 H19A . 0.9600 ?
C19 H19B . 0.9600 ?
C19 H19C . 0.9600 ?
C19 C20 . 1.458(4) ?
C20 H20A . 0.9700 ?
C20 H20B . 0.9700 ?

loop_
_geom_torsion_atom_site_label_1
_geom_torsion_atom_site_label_2
_geom_torsion_atom_site_label_3
_geom_torsion_atom_site_label_4
_geom_torsion_site_symmetry_1
_geom_torsion_site_symmetry_2
_geom_torsion_site_symmetry_3
_geom_torsion_site_symmetry_4
_geom_torsion
_geom_torsion_publ_flag
N1 C1 C2 C3 . . . . 0.1(6) ?
N1 C5 C6 N2 . . . . -142.7(3) ?
N1 C5 C6 N4 . . . . 33.4(4) ?
N2 N3 C7 N4 . . . . -0.5(3) ?
N2 N3 C7 C8 . . . . -174.6(2) ?
N3 N2 C6 N4 . . . . -0.3(3) ?
N3 N2 C6 C5 . . . . 176.4(2) ?
N3 C7 C8 N5 . . . . 140.8(3) ?
N3 C7 C8 N6 . . . . -34.7(4) ?
N4 C7 C8 N5 . . . . -32.3(4) ?
N4 C7 C8 N6 . . . . 152.1(3) ?
N4 C12 C13 C14 . . . . 176.4(2) ?
N4 C12 C17 C16 . . . . -177.0(2) ?
N6 C9 C10 C11 . . . . 0.5(5) ?
C1 N1 C5 C4 . . . . -0.6(5) ?
C1 N1 C5 C6 . . . . 175.3(3) ?
C1 C2 C3 C4 . . . . 0.1(6) ?
C2 C3 C4 C5 . . . . -0.5(5) ?
C3 C4 C5 N1 . . . . 0.8(5) ?
C3 C4 C5 C6 . . . . -174.9(3) ?
C4 C5 C6 N2 . . . . 33.3(4) ?
C4 C5 C6 N4 . . . . -150.5(3) ?
C5 N1 C1 C2 . . . . 0.2(6) ?
C6 N2 N3 C7 . . . . 0.5(3) ?
C6 N4 C7 N3 . . . . 0.3(3) ?
C6 N4 C7 C8 . . . . 174.2(2) ?
C6 N4 C12 C13 . . . . -94.6(3) ?
C6 N4 C12 C17 . . . . 82.7(3) ?
C7 N4 C6 N2 . . . . 0.0(3) ?
C7 N4 C6 C5 . . . . -176.6(3) ?
C7 N4 C12 C13 . . . . 104.9(3) ?
C7 N4 C12 C17 . . . . -77.8(3) ?
C8 N5 C11 C10 . . . . 1.2(5) ?
C8 N6 C9 C10 . . . . 0.3(4) ?
C9 N6 C8 N5 . . . . -0.4(4) ?
C9 N6 C8 C7 . . . . 174.6(2) ?
C9 C10 C11 N5 . . . . -1.2(5) ?
C11 N5 C8 N6 . . . . -0.3(4) ?
C11 N5 C8 C7 . . . . -175.3(2) ?
C12 N4 C6 N2 . . . . -164.1(2) ?
C12 N4 C6 C5 . . . . 19.3(4) ?
C12 N4 C7 N3 . . . . 164.2(2) ?
C12 N4 C7 C8 . . . . -21.9(4) ?
C12 C13 C14 C15 . . . . 0.1(4) ?
C13 C12 C17 C16 . . . . 0.4(4) ?
C13 C14 C15 C16 . . . . 1.1(4) ?
C13 C14 C15 C18 . . . . -179.7(3) ?
C14 C15 C16 C17 . . . . -1.6(4) ?
C15 C16 C17 C12 . . . . 0.9(4) ?
C17 C12 C13 C14 . . . . -0.8(4) ?
C18 C15 C16 C17 . . . . 179.2(3) ?

_cod_database_fobs_code 2312419
